data_2232252
loop_
_publ_author_name
'Nayak, Susanta K.'
'Venugopala, K. N.'
'Govender, Thavendran'
'Kruger, Hendrik G.'
'Maguire, Glenn E. M.'
'Row, Tayur N. Guru'

_publ_section_title
;
 Ethyl
 4-(1,3-benzodioxol-5-yl)-6-methyl-2-sulfanylidene-1,2,3,4-tetrahydropyrimidine-5-carboxylate
;
_journal_coeditor_code GK2420
_journal_issue 11
_journal_name_full 'Acta Crystallographica Section E'
_journal_page_first o3069
_journal_page_last o3070
_journal_paper_doi 10.1107/S1600536811043649
_journal_volume 67
_journal_year 2011
_chemical_formula_iupac 'C15 H16 N2 O4 S'
_chemical_formula_moiety 'C15 H16 N2 O4 S'
_chemical_formula_sum 'C15 H16 N2 O4 S'
_chemical_formula_weight 320.37
_chemical_melting_point 447(2)
_chemical_name_systematic
;
Ethyl 4-(1,3-benzodioxol-5-yl)-6-methyl-2-sulfanylidene-1,2,3,4-
tetrahydropyrimidine-5-carboxylate
;
_space_group_IT_number 14
_symmetry_cell_setting monoclinic
_symmetry_space_group_name_Hall '-P 2ybc'
_symmetry_space_group_name_H-M 'P 1 21/c 1'
_atom_sites_solution_hydrogens geom
_atom_sites_solution_primary direct
_atom_sites_solution_secondary difmap
_cell_angle_alpha 90.00
_cell_angle_beta 107.178(8)
_cell_angle_gamma 90.00
_cell_formula_units_Z 4
_cell_length_a 12.5102(9)
_cell_length_b 7.2054(4)
_cell_length_c 17.0881(12)
_cell_measurement_reflns_used 430
_cell_measurement_temperature 120(2)
_cell_measurement_theta_max 27.89
_cell_measurement_theta_min 0.97
_cell_volume 1471.63(18)
_computing_cell_refinement
;
CrysAlis PRO (Oxford Diffraction, 2009)
;
_computing_data_collection
;
CrysAlis PRO (Oxford Diffraction, 2009)
;
_computing_data_reduction
;
CrysAlis PRO (Oxford Diffraction, 2009)
;
_computing_molecular_graphics 'ORTEP-3 for Windows (Farrugia, 1997) and CAMERON (Watkin <i>et al.</i>, 1993)'
_computing_publication_material 'PLATON (Spek, 2009) and PARST (Nardelli, 1995)'
_computing_structure_refinement 'SHELXL97 (Sheldrick, 2008)'
_computing_structure_solution 'SHELXS97 (Sheldrick, 2008)'
_diffrn_ambient_temperature 120(2)
_diffrn_detector_area_resol_mean 16.0839
_diffrn_measured_fraction_theta_full 1.000
_diffrn_measured_fraction_theta_max 1.000
_diffrn_measurement_device_type 'Oxford Diffraction Xcalibur E'
_diffrn_measurement_method '\w scans'
_diffrn_radiation_monochromator graphite
_diffrn_radiation_source 'Enhance (Mo) X-ray Source'
_diffrn_radiation_type 'Mo K\a'
_diffrn_radiation_wavelength 0.71073
_diffrn_reflns_av_R_equivalents 0.0667
_diffrn_reflns_av_sigmaI/netI 0.0417
_diffrn_reflns_limit_h_max 15
_diffrn_reflns_limit_h_min -15
_diffrn_reflns_limit_k_max 8
_diffrn_reflns_limit_k_min -8
_diffrn_reflns_limit_l_max 21
_diffrn_reflns_limit_l_min -21
_diffrn_reflns_number 18163
_diffrn_reflns_reduction_process
;
;
_diffrn_reflns_theta_full 26.00
_diffrn_reflns_theta_max 26.00
_diffrn_reflns_theta_min 2.50
_exptl_absorpt_coefficient_mu 0.240
_exptl_absorpt_correction_T_max 0.956
_exptl_absorpt_correction_T_min 0.936
_exptl_absorpt_correction_type multi-scan
_exptl_absorpt_process_details
;
(CrysAlis PRO; Oxford Diffraction, 2009)
;
_exptl_crystal_colour Colorless
_exptl_crystal_density_diffrn 1.446
_exptl_crystal_density_method 'Not Measured'
_exptl_crystal_description block
_exptl_crystal_F_000 672
_exptl_crystal_size_max 0.28
_exptl_crystal_size_mid 0.22
_exptl_crystal_size_min 0.19
_refine_diff_density_max 0.326
_refine_diff_density_min -0.299
_refine_ls_extinction_method none
_refine_ls_goodness_of_fit_ref 1.086
_refine_ls_hydrogen_treatment refall
_refine_ls_matrix_type full
_refine_ls_number_parameters 263
_refine_ls_number_reflns 2883
_refine_ls_number_restraints 0
_refine_ls_restrained_S_all 1.086
_refine_ls_R_factor_all 0.0507
_refine_ls_R_factor_gt 0.0379
_refine_ls_shift/su_max 0.000
_refine_ls_shift/su_mean 0.000
_refine_ls_structure_factor_coef Fsqd
_refine_ls_weighting_details 'calc w=1/[\s^2^(Fo^2^)+(0.0440P)^2^+0.4413P] where P=(Fo^2^+2Fc^2^)/3'
_refine_ls_weighting_scheme calc
_refine_ls_wR_factor_gt 0.0942
_refine_ls_wR_factor_ref 0.1030
_reflns_number_gt 2349
_reflns_number_total 2883
_reflns_threshold_expression I>2sigma(I)
_cod_data_source_file gk2420.cif
_cod_data_source_block I
_cod_original_cell_volume 1471.62(17)
_cod_original_sg_symbol_H-M 'P 21/c'
_cod_database_code 2232252
_cod_database_fobs_code 2232252

loop_
_symmetry_equiv_pos_as_xyz
'x, y, z'
'-x, y+1/2, -z+1/2'
'-x, -y, -z'
'x, -y-1/2, z-1/2'

loop_
_atom_site_type_symbol
_atom_site_label
_atom_site_fract_x
_atom_site_fract_y
_atom_site_fract_z
_atom_site_U_iso_or_equiv
_atom_site_adp_type
_atom_site_calc_flag
_atom_site_occupancy
_atom_site_symmetry_multiplicity
S S1 0.03990(4) 0.22578(6) 0.06240(3) 0.02136(16) Uani d 1 1
O O2 0.21637(11) 0.77438(16) 0.39149(7) 0.0190(3) Uani d 1 1
C C4 0.14810(16) 0.7167(2) 0.17046(11) 0.0167(4) Uani d 1 1
O O1 0.14472(12) 0.97853(17) 0.29048(8) 0.0246(3) Uani d 1 1
C C9 0.26335(16) 0.7523(2) 0.16168(10) 0.0164(4) Uani d 1 1
N N1 0.12326(13) 0.3507(2) 0.21437(9) 0.0178(4) Uani d 1 1
N N2 0.08802(14) 0.5707(2) 0.11385(10) 0.0179(4) Uani d 1 1
C C2 0.14299(15) 0.4837(2) 0.27642(11) 0.0161(4) Uani d 1 1
C C5 0.16897(15) 0.8200(2) 0.31311(11) 0.0164(4) Uani d 1 1
C C3 0.15224(15) 0.6627(2) 0.25676(10) 0.0157(4) Uani d 1 1
C C8 0.14782(18) 0.4050(3) 0.35838(12) 0.0194(4) Uani d 1 1
C C1 0.08656(15) 0.3933(2) 0.13312(11) 0.0173(4) Uani d 1 1
C C6 0.23338(18) 0.9229(3) 0.45154(12) 0.0214(4) Uani d 1 1
C C12 0.47322(16) 0.8166(3) 0.14736(12) 0.0242(4) Uani d 1 1
C C10 0.28717(17) 0.9248(3) 0.13323(12) 0.0240(4) Uani d 1 1
O O5 0.57092(12) 0.8812(2) 0.13570(10) 0.0348(4) Uani d 1 1
C C14 0.34567(17) 0.6153(3) 0.18099(12) 0.0236(4) Uani d 1 1
C C13 0.45264(18) 0.6459(3) 0.17449(13) 0.0268(5) Uani d 1 1
O O3 0.43410(14) 1.1070(2) 0.09967(13) 0.0551(6) Uani d 1 1
C C11 0.39210(18) 0.9510(3) 0.12682(13) 0.0267(5) Uani d 1 1
C C7 0.3423(2) 1.0191(3) 0.46053(15) 0.0316(5) Uani d 1 1
C C15 0.54868(19) 1.0701(3) 0.10926(16) 0.0341(5) Uani d 1 1
H H8A 0.1201(17) 0.491(3) 0.3892(13) 0.022(5) Uiso d 1 1
H H6B 0.1710(17) 1.006(3) 0.4352(12) 0.017(5) Uiso d 1 1
H H10 0.2310(19) 1.017(3) 0.1214(13) 0.030(6) Uiso d 1 1
H H8B 0.1075(18) 0.292(3) 0.3532(12) 0.022(5) Uiso d 1 1
H H13 0.5136(19) 0.551(3) 0.1892(13) 0.030(6) Uiso d 1 1
H H2N 0.0633(19) 0.599(3) 0.0693(14) 0.023(6) Uiso d 1 1
H H1N 0.122(2) 0.240(3) 0.2286(14) 0.031(7) Uiso d 1 1
H H4 0.1015(16) 0.829(3) 0.1527(11) 0.015(5) Uiso d 1 1
H H6A 0.2297(16) 0.861(3) 0.5017(12) 0.016(5) Uiso d 1 1
H H14 0.326(2) 0.496(3) 0.2002(14) 0.042(7) Uiso d 1 1
H H7A 0.408(2) 0.932(4) 0.4772(16) 0.050(7) Uiso d 1 1
H H7B 0.3470(19) 1.077(3) 0.4079(14) 0.033(6) Uiso d 1 1
H H8C 0.222(2) 0.379(3) 0.3889(15) 0.038(7) Uiso d 1 1
H H15A 0.593(2) 1.155(4) 0.1543(16) 0.048(7) Uiso d 1 1
H H7C 0.349(2) 1.111(4) 0.5042(16) 0.051(8) Uiso d 1 1
H H15B 0.556(2) 1.086(4) 0.0541(17) 0.053(8) Uiso d 1 1

loop_
_atom_site_aniso_label
_atom_site_aniso_U_11
_atom_site_aniso_U_22
_atom_site_aniso_U_33
_atom_site_aniso_U_12
_atom_site_aniso_U_13
_atom_site_aniso_U_23
S1 0.0238(3) 0.0142(3) 0.0213(3) 0.00006(18) -0.0006(2) -0.00166(17)
O2 0.0258(8) 0.0137(7) 0.0154(6) -0.0003(5) 0.0032(6) -0.0012(5)
C4 0.0206(10) 0.0107(9) 0.0162(9) 0.0004(7) 0.0014(7) -0.0004(7)
O1 0.0350(8) 0.0129(7) 0.0225(7) 0.0038(6) 0.0033(6) 0.0012(5)
C9 0.0188(10) 0.0162(9) 0.0129(8) -0.0021(7) 0.0023(7) -0.0014(7)
N1 0.0230(9) 0.0095(8) 0.0194(8) 0.0010(6) 0.0040(7) 0.0005(6)
N2 0.0211(9) 0.0136(8) 0.0157(9) -0.0001(6) 0.0004(7) 0.0027(6)
C2 0.0143(9) 0.0145(9) 0.0188(9) 0.0018(7) 0.0037(7) 0.0009(7)
C5 0.0159(9) 0.0144(9) 0.0194(9) 0.0008(7) 0.0060(7) -0.0001(7)
C3 0.0159(9) 0.0139(9) 0.0162(9) 0.0008(7) 0.0033(7) 0.0003(7)
C8 0.0258(12) 0.0126(10) 0.0199(10) 0.0005(8) 0.0067(9) 0.0011(7)
C1 0.0127(9) 0.0169(10) 0.0205(9) 0.0017(7) 0.0020(7) -0.0002(7)
C6 0.0301(12) 0.0165(10) 0.0164(9) -0.0008(8) 0.0050(8) -0.0028(7)
C12 0.0177(10) 0.0290(11) 0.0262(10) -0.0032(8) 0.0070(8) -0.0042(8)
C10 0.0209(11) 0.0165(10) 0.0321(11) 0.0008(8) 0.0040(9) 0.0037(8)
O5 0.0236(8) 0.0302(9) 0.0538(10) -0.0040(6) 0.0162(7) 0.0021(7)
C14 0.0266(11) 0.0175(10) 0.0283(10) 0.0020(8) 0.0102(9) 0.0049(8)
C13 0.0232(11) 0.0219(11) 0.0360(11) 0.0047(8) 0.0099(9) 0.0034(9)
O3 0.0303(10) 0.0329(10) 0.1070(16) -0.0001(7) 0.0281(10) 0.0314(10)
C11 0.0264(11) 0.0187(10) 0.0345(11) -0.0037(8) 0.0083(9) 0.0061(8)
C7 0.0301(13) 0.0261(12) 0.0348(13) -0.0056(10) 0.0036(10) -0.0075(10)
C15 0.0274(13) 0.0331(13) 0.0427(14) -0.0071(9) 0.0117(11) 0.0052(10)

loop_
_atom_type_symbol
_atom_type_description
_atom_type_scat_dispersion_real
_atom_type_scat_dispersion_imag
_atom_type_scat_source
C C 0.0033 0.0016 ' International Tables Vol C Tables 4.2.6.8 and 6.1.1.4'
H H 0.0000 0.0000 ' International Tables Vol C Tables 4.2.6.8 and 6.1.1.4'
N N 0.0061 0.0033 ' International Tables Vol C Tables 4.2.6.8 and 6.1.1.4'
O O 0.0106 0.0060 ' International Tables Vol C Tables 4.2.6.8 and 6.1.1.4'
S S 0.1246 0.1234 ' International Tables Vol C Tables 4.2.6.8 and 6.1.1.4'

loop_
_geom_angle_atom_site_label_1
_geom_angle_atom_site_label_2
_geom_angle_atom_site_label_3
_geom_angle
C5 O2 C6 117.10(14)
N2 C4 C3 108.68(15)
N2 C4 C9 111.78(15)
C3 C4 C9 112.39(15)
N2 C4 H4 104.0(11)
C3 C4 H4 110.9(11)
C9 C4 H4 108.7(11)
C14 C9 C10 119.55(18)
C14 C9 C4 120.99(17)
C10 C9 C4 119.46(16)
C1 N1 C2 123.39(16)
C1 N1 H1N 118.8(16)
C2 N1 H1N 116.7(16)
C1 N2 C4 124.61(16)
C1 N2 H2N 118.7(17)
C4 N2 H2N 116.1(17)
C3 C2 N1 118.48(16)
C3 C2 C8 127.90(17)
N1 C2 C8 113.59(15)
O1 C5 O2 123.07(16)
O1 C5 C3 123.06(16)
O2 C5 C3 113.85(15)
C2 C3 C5 125.78(16)
C2 C3 C4 120.63(16)
C5 C3 C4 113.58(15)
C2 C8 H8A 110.8(12)
C2 C8 H8B 111.5(12)
H8A C8 H8B 110.1(18)
C2 C8 H8C 110.8(15)
H8A C8 H8C 106.6(19)
H8B C8 H8C 106.9(19)
N2 C1 N1 116.51(16)
N2 C1 S1 122.78(14)
N1 C1 S1 120.71(14)
O2 C6 C7 110.65(17)
O2 C6 H6B 108.5(12)
C7 C6 H6B 112.3(12)
O2 C6 H6A 104.3(11)
C7 C6 H6A 113.5(11)
H6B C6 H6A 107.2(17)
C13 C12 C11 121.57(19)
C13 C12 O5 128.22(19)
C11 C12 O5 110.21(18)
C11 C10 C9 117.43(18)
C11 C10 H10 124.0(14)
C9 C10 H10 118.6(14)
C12 O5 C15 105.58(16)
C13 C14 C9 121.93(19)
C13 C14 H14 120.6(15)
C9 C14 H14 117.4(15)
C12 C13 C14 116.87(18)
C12 C13 H13 119.6(13)
C14 C13 H13 123.6(13)
C11 O3 C15 106.32(17)
C10 C11 C12 122.62(19)
C10 C11 O3 127.79(19)
C12 C11 O3 109.59(18)
C6 C7 H7A 112.5(15)
C6 C7 H7B 113.0(13)
H7A C7 H7B 105(2)
C6 C7 H7C 104.9(15)
H7A C7 H7C 109(2)
H7B C7 H7C 112.7(19)
O3 C15 O5 108.02(17)
O3 C15 H15A 106.3(15)
O5 C15 H15A 108.9(15)
O3 C15 H15B 104.3(16)
O5 C15 H15B 110.3(16)
H15A C15 H15B 118(2)

loop_
_geom_bond_atom_site_label_1
_geom_bond_atom_site_label_2
_geom_bond_distance
S1 C1 1.6854(18)
O2 C5 1.336(2)
O2 C6 1.454(2)
C4 N2 1.476(2)
C4 C3 1.511(2)
C4 C9 1.515(3)
C4 H4 0.99(2)
O1 C5 1.215(2)
C9 C14 1.394(3)
C9 C10 1.398(3)
N1 C1 1.362(2)
N1 C2 1.396(2)
N1 H1N 0.84(2)
N2 C1 1.322(2)
N2 H2N 0.76(2)
C2 C3 1.346(2)
C2 C8 1.495(3)
C5 C3 1.462(2)
C8 H8A 0.94(2)
C8 H8B 0.95(2)
C8 H8C 0.94(3)
C6 C7 1.496(3)
C6 H6B 0.96(2)
C6 H6A 0.98(2)
C12 C13 1.365(3)
C12 C11 1.372(3)
C12 O5 1.376(2)
C10 C11 1.362(3)
C10 H10 0.94(2)
O5 C15 1.435(3)
C14 C13 1.393(3)
C14 H14 0.97(2)
C13 H13 1.00(2)
O3 C11 1.378(2)
O3 C15 1.419(3)
C7 H7A 1.01(3)
C7 H7B 1.01(2)
C7 H7C 0.98(3)
C15 H15A 1.01(3)
C15 H15B 0.98(3)

loop_
_geom_hbond_atom_site_label_D
_geom_hbond_atom_site_label_H
_geom_hbond_atom_site_label_A
_geom_hbond_site_symmetry_A
_geom_hbond_distance_DH
_geom_hbond_distance_HA
_geom_hbond_distance_DA
_geom_hbond_angle_DHA
_geom_hbond_publ_flag
N1 H1N O1 1_545 0.84(2) 2.14(2) 2.9578(19) 167(2) yes
N2 H2N S1 3_565 0.76(2) 2.57(2) 3.3069(17) 164(2) yes
C10 H10 S1 1_565 0.95(2) 2.75(2) 3.678(2) 166.9(18) yes
C15 H15B Cg1 3_675 0.98(3) 2.95(3) 3.890(2) 160(2) yes
C6 H6A Cg2 4_576 0.98(2) 2.87(2) 3.691(2) 142(2) yes

loop_
_geom_torsion_atom_site_label_1
_geom_torsion_atom_site_label_2
_geom_torsion_atom_site_label_3
_geom_torsion_atom_site_label_4
_geom_torsion
N2 C4 C9 C14 -64.5(2)
C3 C4 C9 C14 58.0(2)
N2 C4 C9 C10 115.08(18)
C3 C4 C9 C10 -122.40(18)
C3 C4 N2 C1 -30.0(2)
C9 C4 N2 C1 94.6(2)
C1 N1 C2 C3 -16.3(3)
C1 N1 C2 C8 162.00(17)
C6 O2 C5 O1 3.2(3)
C6 O2 C5 C3 -178.61(16)
N1 C2 C3 C5 177.79(17)
C8 C2 C3 C5 -0.2(3)
N1 C2 C3 C4 -3.5(3)
C8 C2 C3 C4 178.49(18)
O1 C5 C3 C2 -157.7(2)
O2 C5 C3 C2 24.2(3)
O1 C5 C3 C4 23.5(3)
O2 C5 C3 C4 -154.60(16)
N2 C4 C3 C2 23.6(2)
C9 C4 C3 C2 -100.7(2)
N2 C4 C3 C5 -157.57(15)
C9 C4 C3 C5 78.17(19)
C4 N2 C1 N1 14.1(3)
C4 N2 C1 S1 -167.04(14)
C2 N1 C1 N2 11.3(3)
C2 N1 C1 S1 -167.60(15)
C5 O2 C6 C7 -86.5(2)
C14 C9 C10 C11 -0.9(3)
C4 C9 C10 C11 179.58(18)
C13 C12 O5 C15 -178.2(2)
C11 C12 O5 C15 2.3(2)
C10 C9 C14 C13 1.4(3)
C4 C9 C14 C13 -179.05(18)
C11 C12 C13 C14 -0.5(3)
O5 C12 C13 C14 179.97(19)
C9 C14 C13 C12 -0.7(3)
C9 C10 C11 C12 -0.3(3)
C9 C10 C11 O3 179.2(2)
C13 C12 C11 C10 1.0(3)
O5 C12 C11 C10 -179.37(19)
C13 C12 C11 O3 -178.55(19)
O5 C12 C11 O3 1.0(2)
C15 O3 C11 C10 176.5(2)
C15 O3 C11 C12 -4.0(3)
C11 O3 C15 O5 5.3(3)
C12 O5 C15 O3 -4.7(2)

loop_
_cod_related_entry_id
_cod_related_entry_database
_cod_related_entry_code
1 ChemSpider 2109093
